data_7018720
loop_
_publ_author_name
'Su, Shengqun'
'Wang, Song'
'Song, Xuezhi'
'Song, Shuyan'
'Qin, Chao'
'Zhu, Min'
'Hao, Zhaomin'
'Zhao, Shuna'
'Zhang, Hongjie'

_publ_section_title
;
 Syntheses, structures, photoluminescence, and magnetic properties of
 (3,6)- and 4-connected lanthanide metal-organic frameworks with a
 semirigid tricarboxylate ligand.
;
_journal_issue 16
_journal_name_full 'Dalton transactions (Cambridge, England : 2003)'
_journal_page_first 4772
_journal_page_last 4779
_journal_paper_doi 10.1039/c2dt12346k
_journal_volume 41
_journal_year 2012
_chemical_formula_moiety 'C21 H20.50 N3 O11.25 Tm'
_chemical_formula_sum 'C21 H20.5 N3 O11.25 Tm'
_chemical_formula_weight 663.83
_chemical_melting_point ?
_chemical_name_systematic
;
?
;
_space_group_IT_number 15
_symmetry_cell_setting monoclinic
_symmetry_space_group_name_Hall '-C 2yc'
_symmetry_space_group_name_H-M 'C 1 2/c 1'
_atom_sites_solution_hydrogens geom
_atom_sites_solution_primary direct
_atom_sites_solution_secondary difmap
_audit_creation_method SHELXL-97
_cell_angle_alpha 90.00
_cell_angle_beta 123.957(2)
_cell_angle_gamma 90.00
_cell_formula_units_Z 8
_cell_length_a 23.560(4)
_cell_length_b 15.660(3)
_cell_length_c 15.991(5)
_cell_measurement_reflns_used 4860
_cell_measurement_temperature 185(2)
_cell_measurement_theta_max 26.09
_cell_measurement_theta_min 1.67
_cell_volume 4894(2)
_computing_cell_refinement 'Bruker SMART'
_computing_data_collection 'Bruker SMART'
_computing_data_reduction 'Bruker SAINT'
_computing_molecular_graphics SHELXP-97
_computing_publication_material SHELXTL
_computing_structure_refinement 'SHELXL-97 (Sheldrick, 1997)'
_computing_structure_solution 'SHELXS-97 (Sheldrick, 1990)'
_diffrn_ambient_temperature 185(2)
_diffrn_detector_area_resol_mean 9.00cm
_diffrn_measured_fraction_theta_full 0.997
_diffrn_measured_fraction_theta_max 0.997
_diffrn_measurement_device_type 'CCD area detector'
_diffrn_measurement_method 'phi and omega scans'
_diffrn_radiation_monochromator graphite
_diffrn_radiation_source 'fine-focus sealed tube'
_diffrn_radiation_type MoK\a
_diffrn_radiation_wavelength 0.71073
_diffrn_reflns_av_R_equivalents 0.0482
_diffrn_reflns_av_sigmaI/netI 0.0592
_diffrn_reflns_limit_h_max 29
_diffrn_reflns_limit_h_min -29
_diffrn_reflns_limit_k_max 11
_diffrn_reflns_limit_k_min -19
_diffrn_reflns_limit_l_max 19
_diffrn_reflns_limit_l_min -18
_diffrn_reflns_number 13137
_diffrn_reflns_theta_full 26.09
_diffrn_reflns_theta_max 26.09
_diffrn_reflns_theta_min 1.67
_diffrn_standards_decay_% none
_diffrn_standards_interval_count none
_diffrn_standards_interval_time none
_diffrn_standards_number none
_exptl_absorpt_coefficient_mu 3.691
_exptl_absorpt_correction_T_max 0.6657
_exptl_absorpt_correction_T_min 0.5726
_exptl_absorpt_correction_type empirical
_exptl_absorpt_process_details SADABS
_exptl_crystal_colour 'light yellow'
_exptl_crystal_density_diffrn 1.802
_exptl_crystal_density_method 'not measured'
_exptl_crystal_description rod
_exptl_crystal_F_000 2612
_exptl_crystal_size_max 0.17
_exptl_crystal_size_mid 0.13
_exptl_crystal_size_min 0.12
_refine_diff_density_max 2.430
_refine_diff_density_min -2.174
_refine_diff_density_rms 0.169
_refine_ls_extinction_method none
_refine_ls_goodness_of_fit_ref 1.022
_refine_ls_hydrogen_treatment constr
_refine_ls_matrix_type full
_refine_ls_number_parameters 289
_refine_ls_number_reflns 4860
_refine_ls_number_restraints 6
_refine_ls_restrained_S_all 1.022
_refine_ls_R_factor_all 0.0563
_refine_ls_R_factor_gt 0.0413
_refine_ls_shift/su_max 0.000
_refine_ls_shift/su_mean 0.000
_refine_ls_structure_factor_coef Fsqd
_refine_ls_weighting_details 'calc w=1/[\s^2^(Fo^2^)+(0.0433P)^2^+40.1158P] where P=(Fo^2^+2Fc^2^)/3'
_refine_ls_weighting_scheme calc
_refine_ls_wR_factor_gt 0.0933
_refine_ls_wR_factor_ref 0.1027
_reflns_number_gt 3849
_reflns_number_total 4860
_reflns_threshold_expression >2sigma(I)
_cod_data_source_file c2dt12346k.txt
_cod_data_source_block 12
_cod_depositor_comments
;
The following automatic conversions were performed:

'_chemical_melting_point' value 'not measured' was changed to '?' -
the value is undefined or not given.

'_symmetry_cell_setting' value
'Monoclinic' changed to 'monoclinic' according to
/home/saulius/struct/CIF-dictionaries/cif_core.dic dictionary named
'cif_core.dic' version 2.4.1 from 2010-06-29.

Automatic conversion script
Id: cif_fix_values 1715 2011-07-08 13:25:40Z adriana 
;
_cod_original_cell_volume 4893.6(19)
_cod_original_sg_symbol_H-M C2/c
_cod_original_formula_sum 'C21 H20.50 N3 O11.25 Tm'
_cod_database_code 7018720

loop_
_symmetry_equiv_pos_as_xyz
'x, y, z'
'-x, y, -z+1/2'
'x+1/2, y+1/2, z'
'-x+1/2, y+1/2, -z+1/2'
'-x, -y, -z'
'x, -y, z-1/2'
'-x+1/2, -y+1/2, -z'
'x+1/2, -y+1/2, z-1/2'

loop_
_atom_site_label
_atom_site_type_symbol
_atom_site_fract_x
_atom_site_fract_y
_atom_site_fract_z
_atom_site_U_iso_or_equiv
_atom_site_adp_type
_atom_site_occupancy
_atom_site_symmetry_multiplicity
_atom_site_calc_flag
_atom_site_refinement_flags
_atom_site_disorder_assembly
_atom_site_disorder_group
Tm1 Tm 0.189230(13) 0.171910(17) 0.374199(19) 0.01550(10) Uani 1 1 d . . .
C1 C 0.1348(3) 0.4586(4) 0.3289(5) 0.0243(15) Uani 1 1 d . . .
C2 C 0.1459(4) 0.5409(4) 0.3651(5) 0.0250(15) Uani 1 1 d . . .
H2A H 0.1825 0.5527 0.4326 0.030 Uiso 1 1 calc R . .
C3 C 0.1038(3) 0.6064(4) 0.3035(5) 0.0236(15) Uani 1 1 d . . .
C4 C 0.0499(3) 0.5909(5) 0.2050(5) 0.0256(16) Uani 1 1 d . . .
C5 C 0.0374(4) 0.5076(5) 0.1699(5) 0.0315(17) Uani 1 1 d . . .
H5A H -0.0008 0.4956 0.1037 0.038 Uiso 1 1 calc R . .
C6 C 0.0794(4) 0.4420(5) 0.2297(5) 0.0327(17) Uani 1 1 d . . .
H6A H 0.0710 0.3854 0.2040 0.039 Uiso 1 1 calc R . .
C7 C 0.0200(3) 0.6894(4) 0.0755(5) 0.0217(15) Uani 1 1 d . . .
C8 C 0.0853(3) 0.6897(4) 0.0956(5) 0.0226(15) Uani 1 1 d . . .
H8A H 0.1222 0.6648 0.1560 0.027 Uiso 1 1 calc R . .
C9 C 0.0965(3) 0.7265(4) 0.0272(5) 0.0189(14) Uani 1 1 d . . .
C10 C 0.0413(3) 0.7596(4) -0.0634(5) 0.0203(14) Uani 1 1 d . . .
H10A H 0.0482 0.7818 -0.1124 0.024 Uiso 1 1 calc R . .
C11 C -0.0233(3) 0.7598(4) -0.0814(5) 0.0172(13) Uani 1 1 d . . .
C12 C -0.0345(3) 0.7246(4) -0.0116(5) 0.0205(14) Uani 1 1 d . . .
H12A H -0.0789 0.7249 -0.0241 0.025 Uiso 1 1 calc R . .
C13 C 0.1820(3) 0.3867(4) 0.3922(5) 0.0233(15) Uani 1 1 d . . .
C14 C 0.1675(3) 0.7297(4) 0.0514(5) 0.0216(14) Uani 1 1 d . . .
C15 C -0.0826(3) 0.7946(4) -0.1798(5) 0.0192(14) Uani 1 1 d . . .
C16 C 0.2314(5) -0.0100(6) 0.3277(7) 0.0589(11) Uani 1 1 d . A .
H16 H 0.2688 -0.0064 0.3962 0.088 Uiso 1 1 calc R . .
C17 C 0.2974(11) -0.1253(13) 0.3277(14) 0.0589(11) Uani 0.50 1 d P A 1
H17A H 0.3329 -0.0862 0.3368 0.088 Uiso 0.50 1 calc PR A 1
H17B H 0.2922 -0.1725 0.2835 0.088 Uiso 0.50 1 calc PR A 1
H17C H 0.3107 -0.1481 0.3933 0.088 Uiso 0.50 1 calc PR A 1
C17' C 0.2531(11) -0.1675(12) 0.3149(14) 0.0589(11) Uani 0.50 1 d P A 2
H17D H 0.2142 -0.2014 0.3026 0.088 Uiso 0.50 1 calc PR A 2
H17E H 0.2892 -0.1677 0.3872 0.088 Uiso 0.50 1 calc PR A 2
H17F H 0.2709 -0.1923 0.2776 0.088 Uiso 0.50 1 calc PR A 2
C18 C 0.1820(5) -0.0829(6) 0.1746(6) 0.0589(11) Uani 1 1 d . A .
H18A H 0.1417 -0.0487 0.1557 0.088 Uiso 1 1 calc R . .
H18B H 0.1683 -0.1426 0.1552 0.088 Uiso 1 1 calc R . .
H18C H 0.2025 -0.0610 0.1399 0.088 Uiso 1 1 calc R . .
C19 C 0.0779(5) 0.0420(6) 0.3840(7) 0.0509(9) Uani 1 1 d . A .
H19A H 0.0414 0.0795 0.3401 0.061 Uiso 1 1 calc R . .
C20 C 0.1158(5) -0.0901(6) 0.4767(7) 0.0509(9) Uani 1 1 d . . .
H20A H 0.1605 -0.0671 0.4972 0.076 Uiso 1 1 calc R . .
H20B H 0.1077 -0.1440 0.4407 0.076 Uiso 1 1 calc R . .
H20C H 0.1152 -0.1001 0.5367 0.076 Uiso 1 1 calc R . .
C21 C -0.0077(4) -0.0504(6) 0.3713(7) 0.0509(9) Uani 1 1 d . . .
H21A H -0.0376 -0.0037 0.3286 0.076 Uiso 1 1 calc R . .
H21B H -0.0131 -0.0593 0.4272 0.076 Uiso 1 1 calc R . .
H21C H -0.0203 -0.1028 0.3311 0.076 Uiso 1 1 calc R . .
N1 N 0.1190(3) 0.6920(4) 0.3469(5) 0.0352(15) Uani 1 1 d . . .
N2 N 0.2305(4) -0.0780(5) 0.2805(6) 0.0589(11) Uani 1 1 d . . .
N3 N 0.0625(4) -0.0292(5) 0.4108(6) 0.0509(9) Uani 1 1 d . . .
O1 O 0.1758(2) 0.3184(3) 0.3472(3) 0.0244(11) Uani 1 1 d . . .
O2 O 0.2241(2) 0.4014(3) 0.4851(3) 0.0223(10) Uani 1 1 d . . .
O3 O 0.1536(3) 0.6987(4) 0.4394(5) 0.0536(17) Uani 1 1 d . . .
O4 O 0.0970(4) 0.7535(4) 0.2907(5) 0.062(2) Uani 1 1 d . . .
O5 O 0.2148(2) 0.6924(3) 0.1295(3) 0.0249(11) Uani 1 1 d . . .
O6 O 0.1776(2) 0.7697(3) -0.0077(3) 0.0243(11) Uani 1 1 d . . .
O7 O -0.0725(2) 0.8188(3) -0.2459(3) 0.0244(11) Uani 1 1 d . . .
O8 O -0.1406(2) 0.7970(3) -0.1947(3) 0.0216(10) Uani 1 1 d . . .
O9 O 0.0052(2) 0.6538(3) 0.1411(4) 0.0317(12) Uani 1 1 d . . .
O10 O 0.1927(3) 0.0479(4) 0.2986(4) 0.0589(11) Uani 1 1 d . . .
O11 O 0.1362(3) 0.0632(4) 0.4119(5) 0.0509(9) Uani 1 1 d . . .
O1W O 0.2457(10) 0.6565(15) 0.3339(16) 0.038(5) Uani 0.25 1 d PU . .

loop_
_atom_site_aniso_label
_atom_site_aniso_U_11
_atom_site_aniso_U_22
_atom_site_aniso_U_33
_atom_site_aniso_U_23
_atom_site_aniso_U_13
_atom_site_aniso_U_12
Tm1 0.01434(15) 0.01417(15) 0.01308(15) 0.00078(12) 0.00463(11) 0.00118(12)
C1 0.028(4) 0.021(4) 0.021(3) 0.006(3) 0.012(3) 0.005(3)
C2 0.031(4) 0.020(4) 0.022(3) 0.000(3) 0.014(3) 0.001(3)
C3 0.027(4) 0.018(3) 0.033(4) 0.003(3) 0.021(3) 0.003(3)
C4 0.025(4) 0.030(4) 0.023(4) 0.015(3) 0.015(3) 0.013(3)
C5 0.028(4) 0.030(4) 0.024(4) 0.006(3) 0.006(3) 0.004(3)
C6 0.034(4) 0.027(4) 0.022(4) 0.003(3) 0.006(3) 0.005(3)
C7 0.026(3) 0.018(3) 0.022(3) 0.009(3) 0.014(3) 0.007(3)
C8 0.023(3) 0.024(4) 0.020(3) 0.008(3) 0.012(3) 0.006(3)
C9 0.016(3) 0.021(3) 0.019(3) 0.003(3) 0.009(3) 0.002(3)
C10 0.022(3) 0.022(3) 0.014(3) 0.004(3) 0.008(3) 0.004(3)
C11 0.020(3) 0.015(3) 0.015(3) 0.002(3) 0.008(3) 0.001(3)
C12 0.020(3) 0.021(3) 0.021(3) 0.003(3) 0.012(3) 0.002(3)
C13 0.028(4) 0.013(3) 0.027(4) 0.008(3) 0.014(3) 0.003(3)
C14 0.025(3) 0.018(3) 0.022(3) -0.009(3) 0.013(3) -0.005(3)
C15 0.017(3) 0.017(3) 0.017(3) -0.005(3) 0.006(3) -0.006(3)
C16 0.074(3) 0.045(2) 0.043(2) -0.0093(19) 0.023(2) 0.026(2)
C17 0.074(3) 0.045(2) 0.043(2) -0.0093(19) 0.023(2) 0.026(2)
C17' 0.074(3) 0.045(2) 0.043(2) -0.0093(19) 0.023(2) 0.026(2)
C18 0.074(3) 0.045(2) 0.043(2) -0.0093(19) 0.023(2) 0.026(2)
C19 0.055(2) 0.040(2) 0.059(2) 0.0050(18) 0.033(2) -0.0117(17)
C20 0.055(2) 0.040(2) 0.059(2) 0.0050(18) 0.033(2) -0.0117(17)
C21 0.055(2) 0.040(2) 0.059(2) 0.0050(18) 0.033(2) -0.0117(17)
N1 0.048(4) 0.023(3) 0.037(4) 0.009(3) 0.025(3) 0.008(3)
N2 0.074(3) 0.045(2) 0.043(2) -0.0093(19) 0.023(2) 0.026(2)
N3 0.055(2) 0.040(2) 0.059(2) 0.0050(18) 0.033(2) -0.0117(17)
O1 0.033(3) 0.012(2) 0.022(2) 0.0025(19) 0.012(2) 0.003(2)
O2 0.018(2) 0.020(2) 0.015(2) 0.0006(19) 0.0011(19) 0.0025(19)
O3 0.066(4) 0.032(3) 0.041(4) -0.002(3) 0.016(3) 0.005(3)
O4 0.109(6) 0.029(3) 0.053(4) 0.016(3) 0.048(4) 0.022(4)
O5 0.016(2) 0.032(3) 0.021(2) 0.003(2) 0.007(2) 0.004(2)
O6 0.025(2) 0.029(3) 0.021(2) 0.000(2) 0.014(2) -0.002(2)
O7 0.020(2) 0.034(3) 0.014(2) 0.007(2) 0.0067(19) -0.001(2)
O8 0.016(2) 0.023(2) 0.020(2) 0.002(2) 0.0066(19) 0.0017(19)
O9 0.029(3) 0.040(3) 0.035(3) 0.027(2) 0.024(2) 0.019(2)
O10 0.074(3) 0.045(2) 0.043(2) -0.0093(19) 0.023(2) 0.026(2)
O11 0.055(2) 0.040(2) 0.059(2) 0.0050(18) 0.033(2) -0.0117(17)
O1W 0.036(8) 0.056(10) 0.035(8) 0.015(7) 0.028(7) -0.008(7)

loop_
_atom_type_symbol
_atom_type_description
_atom_type_scat_dispersion_real
_atom_type_scat_dispersion_imag
_atom_type_scat_source
C C 0.0033 0.0016 'International Tables Vol C Tables 4.2.6.8 and 6.1.1.4'
H H 0.0000 0.0000 'International Tables Vol C Tables 4.2.6.8 and 6.1.1.4'
N N 0.0061 0.0033 'International Tables Vol C Tables 4.2.6.8 and 6.1.1.4'
O O 0.0106 0.0060 'International Tables Vol C Tables 4.2.6.8 and 6.1.1.4'
Tm Tm -0.3139 5.2483 'International Tables Vol C Tables 4.2.6.8 and 6.1.1.4'

loop_
_geom_angle_atom_site_label_1
_geom_angle_atom_site_label_2
_geom_angle_atom_site_label_3
_geom_angle
_geom_angle_site_symmetry_1
_geom_angle_site_symmetry_3
O6 Tm1 O10 146.8(2) 6_566 .
O6 Tm1 O5 122.93(16) 6_566 4_545
O10 Tm1 O5 77.5(2) . 4_545
O6 Tm1 O1 71.76(17) 6_566 .
O10 Tm1 O1 140.6(2) . .
O5 Tm1 O1 83.77(17) 4_545 .
O6 Tm1 O2 80.90(16) 6_566 7_556
O10 Tm1 O2 79.80(19) . 7_556
O5 Tm1 O2 75.58(16) 4_545 7_556
O1 Tm1 O2 128.42(16) . 7_556
O6 Tm1 O7 94.37(16) 6_566 5_565
O10 Tm1 O7 87.8(2) . 5_565
O5 Tm1 O7 130.81(16) 4_545 5_565
O1 Tm1 O7 78.73(16) . 5_565
O2 Tm1 O7 147.60(16) 7_556 5_565
O6 Tm1 O11 75.5(2) 6_566 .
O10 Tm1 O11 73.1(2) . .
O5 Tm1 O11 139.80(19) 4_545 .
O1 Tm1 O11 135.82(19) . .
O2 Tm1 O11 72.79(19) 7_556 .
O7 Tm1 O11 74.98(19) 5_565 .
O6 Tm1 O8 134.42(16) 6_566 5_565
O10 Tm1 O8 71.79(19) . 5_565
O5 Tm1 O8 76.65(15) 4_545 5_565
O1 Tm1 O8 70.30(16) . 5_565
O2 Tm1 O8 143.75(15) 7_556 5_565
O7 Tm1 O8 54.19(14) 5_565 5_565
O11 Tm1 O8 117.81(18) . 5_565
O6 Tm1 C15 114.19(18) 6_566 5_565
O10 Tm1 C15 81.1(2) . 5_565
O5 Tm1 C15 103.52(18) 4_545 5_565
O1 Tm1 C15 69.96(18) . 5_565
O2 Tm1 C15 160.62(18) 7_556 5_565
O7 Tm1 C15 27.32(17) 5_565 5_565
O11 Tm1 C15 98.4(2) . 5_565
O8 Tm1 C15 27.11(16) 5_565 5_565
C2 C1 C6 119.2(6) . .
C2 C1 C13 121.3(6) . .
C6 C1 C13 119.4(6) . .
C1 C2 C3 120.1(6) . .
C2 C3 C4 121.2(6) . .
C2 C3 N1 117.0(6) . .
C4 C3 N1 121.8(6) . .
C3 C4 O9 123.5(7) . .
C3 C4 C5 118.5(6) . .
O9 C4 C5 117.9(6) . .
C6 C5 C4 120.9(7) . .
C5 C6 C1 120.0(7) . .
C12 C7 C8 121.4(6) . .
C12 C7 O9 116.0(6) . .
C8 C7 O9 122.6(6) . .
C7 C8 C9 119.6(6) . .
C8 C9 C10 119.8(6) . .
C8 C9 C14 119.3(6) . .
C10 C9 C14 121.0(6) . .
C11 C10 C9 119.7(6) . .
C10 C11 C12 120.7(6) . .
C10 C11 C15 119.3(6) . .
C12 C11 C15 120.0(6) . .
C7 C12 C11 118.8(6) . .
O1 C13 O2 126.5(6) . .
O1 C13 C1 116.5(6) . .
O2 C13 C1 117.0(6) . .
O5 C14 O6 122.8(6) . .
O5 C14 C9 118.8(6) . .
O6 C14 C9 118.4(6) . .
O8 C15 O7 121.8(6) . .
O8 C15 C11 119.2(6) . .
O7 C15 C11 119.0(6) . .
O8 C15 Tm1 64.3(3) . 5_565
O7 C15 Tm1 58.4(3) . 5_565
C11 C15 Tm1 168.8(5) . 5_565
O10 C16 N2 129.9(9) . .
O11 C19 N3 124.5(9) . .
O4 N1 O3 122.8(7) . .
O4 N1 C3 119.0(7) . .
O3 N1 C3 118.2(6) . .
C16 N2 C18 118.6(8) . .
C16 N2 C17' 132.0(10) . .
C18 N2 C17' 105.8(10) . .
C16 N2 C17 116.1(10) . .
C18 N2 C17 119.3(9) . .
C17' N2 C17 45.2(11) . .
C19 N3 C21 120.7(8) . .
C19 N3 C20 120.4(8) . .
C21 N3 C20 118.8(7) . .
C13 O1 Tm1 140.9(4) . .
C13 O2 Tm1 137.3(4) . 7_556
C14 O5 Tm1 111.9(4) . 4
C14 O6 Tm1 173.2(4) . 6_565
C15 O7 Tm1 94.3(4) . 5_565
C15 O8 Tm1 88.6(4) . 5_565
C4 O9 C7 115.7(5) . .
C16 O10 Tm1 133.1(6) . .
C19 O11 Tm1 137.7(6) . .

loop_
_geom_bond_atom_site_label_1
_geom_bond_atom_site_label_2
_geom_bond_distance
_geom_bond_site_symmetry_2
Tm1 O6 2.248(5) 6_566
Tm1 O10 2.312(6) .
Tm1 O5 2.318(4) 4_545
Tm1 O1 2.324(4) .
Tm1 O2 2.327(4) 7_556
Tm1 O7 2.343(4) 5_565
Tm1 O11 2.380(6) .
Tm1 O8 2.472(4) 5_565
Tm1 C15 2.743(6) 5_565
C1 C2 1.377(9) .
C1 C6 1.404(9) .
C1 C13 1.508(9) .
C2 C3 1.383(9) .
C3 C4 1.385(10) .
C3 N1 1.459(9) .
C4 O9 1.386(8) .
C4 C5 1.386(10) .
C5 C6 1.376(10) .
C7 C12 1.376(9) .
C7 C8 1.384(9) .
C7 O9 1.393(8) .
C8 C9 1.385(9) .
C9 C10 1.397(9) .
C9 C14 1.494(9) .
C10 C11 1.382(9) .
C11 C12 1.395(9) .
C11 C15 1.507(9) .
C13 O1 1.252(8) .
C13 O2 1.264(8) .
C14 O5 1.260(8) .
C14 O6 1.262(8) .
C15 O8 1.250(7) .
C15 O7 1.263(8) .
C15 Tm1 2.743(6) 5_565
C16 O10 1.182(10) .
C16 N2 1.298(11) .
C17 N2 1.510(19) .
C17' N2 1.493(19) .
C18 N2 1.420(11) .
C19 O11 1.230(10) .
C19 N3 1.316(10) .
C20 N3 1.457(11) .
C21 N3 1.442(10) .
N1 O4 1.219(8) .
N1 O3 1.231(8) .
O2 Tm1 2.327(4) 7_556
O5 Tm1 2.318(4) 4
O6 Tm1 2.248(5) 6_565
O7 Tm1 2.343(4) 5_565
O8 Tm1 2.472(4) 5_565
